data_4068149
loop_
_publ_author_name
'Badaj, Anna C.'
'Lavoie, Gino G.'

_publ_section_title
;
 Synthesis and Structural Characterization of Nickel(II) Complexes with
 Imino-N-heterocyclic Carbene Heteroditopic Ligands
;
_journal_issue 3
_journal_name_full Organometallics
_journal_page_first 1103
_journal_paper_doi 10.1021/om2011485
_journal_volume 31
_journal_year 2012
_chemical_formula_moiety 'C44 H50 Cu2 I2 N6'
_chemical_formula_sum 'C44 H50 Cu2 I2 N6'
_chemical_formula_weight 1043.78
_chemical_name_systematic
; 
 ? 
;
_space_group_IT_number 2
_symmetry_cell_setting triclinic
_symmetry_space_group_name_Hall '-P 1'
_symmetry_space_group_name_H-M 'P -1'
_atom_sites_solution_hydrogens geom
_atom_sites_solution_primary direct
_atom_sites_solution_secondary difmap
_audit_creation_method SHELXL-97
_cell_angle_alpha 104.8990(17)
_cell_angle_beta 93.6520(17)
_cell_angle_gamma 105.8090(17)
_cell_formula_units_Z 2
_cell_length_a 10.0404(3)
_cell_length_b 12.6910(4)
_cell_length_c 18.7561(5)
_cell_measurement_reflns_used 20163
_cell_measurement_temperature 150(1)
_cell_measurement_theta_max 27.5
_cell_measurement_theta_min 2.6
_cell_volume 2199.14(12)
_computing_cell_refinement 'Denzo-SMN (Otwinowski & Minor, 1997)'
_computing_data_collection 'Collect (Nonius B.V., 1997-2002)'
_computing_data_reduction Denzo-SMN
_computing_molecular_graphics 'PLATON (Spek, 2009)'
_computing_publication_material 'SHELXTL V6.1'
_computing_structure_refinement 'SHELXTL V6.1 (Sheldrick, 2008)'
_computing_structure_solution 'SIR-92 (Altomare et al., 1994)'
_diffrn_ambient_temperature 150(2)
_diffrn_detector_area_resol_mean 9
_diffrn_measured_fraction_theta_full 0.992
_diffrn_measured_fraction_theta_max 0.976
_diffrn_measurement_device_type 'Nonius KappaCCD'
_diffrn_measurement_method '\f scnas and \w scans with \k offsets'
_diffrn_radiation_monochromator graphite
_diffrn_radiation_source 'fine-focus sealed tube'
_diffrn_radiation_type MoK\a
_diffrn_radiation_wavelength 0.71073
_diffrn_reflns_av_R_equivalents 0.0450
_diffrn_reflns_av_sigmaI/netI 0.0528
_diffrn_reflns_limit_h_max 13
_diffrn_reflns_limit_h_min -13
_diffrn_reflns_limit_k_max 15
_diffrn_reflns_limit_k_min -16
_diffrn_reflns_limit_l_max 24
_diffrn_reflns_limit_l_min -24
_diffrn_reflns_number 20163
_diffrn_reflns_theta_full 25.24
_diffrn_reflns_theta_max 27.57
_diffrn_reflns_theta_min 2.55
_exptl_absorpt_coefficient_mu 2.408
_exptl_absorpt_correction_T_max 0.919
_exptl_absorpt_correction_T_min 0.739
_exptl_absorpt_correction_type multi-scan
_exptl_absorpt_process_details
;
multi-scan from symmetry-related measurements 
 Sortav (Blessing 1995)
;
_exptl_crystal_colour orange
_exptl_crystal_density_diffrn 1.576
_exptl_crystal_density_method 'not measured'
_exptl_crystal_description plate
_exptl_crystal_F_000 1040
_exptl_crystal_size_max 0.25
_exptl_crystal_size_mid 0.20
_exptl_crystal_size_min 0.06
_refine_diff_density_max 0.999
_refine_diff_density_min -1.385
_refine_diff_density_rms 0.114
_refine_ls_extinction_method none
_refine_ls_goodness_of_fit_ref 1.030
_refine_ls_hydrogen_treatment constr
_refine_ls_matrix_type full
_refine_ls_number_parameters 499
_refine_ls_number_reflns 9936
_refine_ls_number_restraints 0
_refine_ls_restrained_S_all 1.030
_refine_ls_R_factor_all 0.0589
_refine_ls_R_factor_gt 0.0409
_refine_ls_shift/su_max 0.001
_refine_ls_shift/su_mean 0.000
_refine_ls_structure_factor_coef Fsqd
_refine_ls_weighting_details 'calc w=1/[\s^2^(Fo^2^)+(0.0485P)^2^+1.8724P] where P=(Fo^2^+2Fc^2^)/3'
_refine_ls_weighting_scheme calc
_refine_ls_wR_factor_gt 0.0963
_refine_ls_wR_factor_ref 0.1071
_reflns_number_gt 7760
_reflns_number_total 9936
_reflns_threshold_expression I>2\s(I)
_cod_data_source_file om2011485_si_002.cif
_cod_data_source_block k1032
_cod_depositor_comments
;
The following automatic conversions were performed:

'_symmetry_cell_setting' value 'Triclinic' changed to 'triclinic'
according to /home/saulius/struct/CIF-dictionaries/cif_core.dic
dictionary named 'cif_core.dic' version 2.4.1 from 2010-06-29.

Automatic conversion script
Id: cif_fix_values 1715 2011-07-08 13:25:40Z adriana 
;
_cod_original_cell_volume 2199.13(11)
_cod_database_code 4068149

loop_
_symmetry_equiv_pos_as_xyz
'x, y, z'
'-x, -y, -z'

loop_
_atom_site_label
_atom_site_type_symbol
_atom_site_fract_x
_atom_site_fract_y
_atom_site_fract_z
_atom_site_U_iso_or_equiv
_atom_site_adp_type
_atom_site_occupancy
_atom_site_symmetry_multiplicity
_atom_site_calc_flag
_atom_site_refinement_flags
I1 I 0.70435(3) 0.80947(3) 0.130483(14) 0.03899(9) Uani 1 1 d .
I2 I 0.96788(2) 0.73255(2) 0.298744(13) 0.03098(8) Uani 1 1 d .
Cu1 Cu 0.72141(4) 0.73522(4) 0.24830(2) 0.02924(11) Uani 1 1 d .
Cu2 Cu 0.94733(4) 0.83579(4) 0.19876(2) 0.02868(11) Uani 1 1 d .
N1 N 0.4586(3) 0.6922(3) 0.30353(16) 0.0266(6) Uani 1 1 d .
N2 N 0.4663(3) 0.5312(3) 0.23692(17) 0.0280(7) Uani 1 1 d .
N3 N 0.6261(3) 0.8662(3) 0.33661(16) 0.0276(7) Uani 1 1 d .
N4 N 1.1626(3) 1.0567(2) 0.20042(15) 0.0245(6) Uani 1 1 d .
N5 N 1.1580(3) 0.9152(2) 0.10824(16) 0.0264(7) Uani 1 1 d .
N6 N 1.2071(3) 1.2316(3) 0.28385(16) 0.0307(7) Uani 1 1 d .
C1 C 0.5446(4) 0.6417(3) 0.26265(19) 0.0248(7) Uani 1 1 d .
C2 C 0.3297(4) 0.6138(4) 0.3023(2) 0.0410(10) Uani 1 1 d .
H2A H 0.2536 0.6292 0.3262 0.049 Uiso 1 1 calc R
C3 C 0.3352(4) 0.5123(3) 0.2604(2) 0.0382(10) Uani 1 1 d .
H3A H 0.2636 0.4413 0.2491 0.046 Uiso 1 1 calc R
C4 C 0.5055(4) 0.8106(3) 0.34463(19) 0.0284(8) Uani 1 1 d .
C5 C 0.4058(4) 0.8512(4) 0.3924(2) 0.0415(10) Uani 1 1 d .
H5A H 0.4442 0.9337 0.4160 0.062 Uiso 1 1 calc R
H5B H 0.3916 0.8114 0.4310 0.062 Uiso 1 1 calc R
H5C H 0.3161 0.8352 0.3616 0.062 Uiso 1 1 calc R
C6 C 0.6868(4) 0.9828(3) 0.3795(2) 0.0274(8) Uani 1 1 d .
C7 C 0.7770(4) 1.0060(4) 0.4453(2) 0.0324(9) Uani 1 1 d .
C8 C 0.8458(4) 1.1204(4) 0.4830(2) 0.0442(11) Uani 1 1 d .
H8A H 0.9084 1.1385 0.5276 0.053 Uiso 1 1 calc R
C9 C 0.8250(4) 1.2075(4) 0.4570(2) 0.0430(11) Uani 1 1 d .
H9A H 0.8736 1.2848 0.4830 0.052 Uiso 1 1 calc R
C10 C 0.7333(4) 1.1818(3) 0.3930(2) 0.0392(10) Uani 1 1 d .
H10A H 0.7184 1.2423 0.3756 0.047 Uiso 1 1 calc R
C11 C 0.6619(4) 1.0695(3) 0.3530(2) 0.0326(8) Uani 1 1 d .
C12 C 0.7969(5) 0.9102(4) 0.4732(2) 0.0466(11) Uani 1 1 d .
H12A H 0.8634 0.9415 0.5195 0.070 Uiso 1 1 calc R
H12B H 0.8333 0.8604 0.4356 0.070 Uiso 1 1 calc R
H12C H 0.7069 0.8660 0.4829 0.070 Uiso 1 1 calc R
C13 C 0.5612(5) 1.0422(4) 0.2829(2) 0.0434(10) Uani 1 1 d .
H13A H 0.5595 1.1134 0.2720 0.065 Uiso 1 1 calc R
H13B H 0.4673 1.0014 0.2900 0.065 Uiso 1 1 calc R
H13C H 0.5914 0.9942 0.2412 0.065 Uiso 1 1 calc R
C14 C 0.5151(3) 0.4391(3) 0.19606(19) 0.0251(7) Uani 1 1 d .
C15 C 0.4724(4) 0.3931(3) 0.1192(2) 0.0300(8) Uani 1 1 d .
C16 C 0.5128(4) 0.2991(3) 0.0831(2) 0.0332(9) Uani 1 1 d .
H16A H 0.4847 0.2664 0.0309 0.040 Uiso 1 1 calc R
C17 C 0.5925(4) 0.2515(3) 0.1207(2) 0.0306(8) Uani 1 1 d .
C18 C 0.6352(4) 0.3016(3) 0.1967(2) 0.0304(8) Uani 1 1 d .
H18A H 0.6912 0.2702 0.2229 0.036 Uiso 1 1 calc R
C19 C 0.5987(4) 0.3963(3) 0.2358(2) 0.0278(8) Uani 1 1 d .
C20 C 0.3884(5) 0.4452(4) 0.0777(2) 0.0426(10) Uani 1 1 d .
H20A H 0.3663 0.4010 0.0249 0.064 Uiso 1 1 calc R
H20B H 0.4424 0.5242 0.0822 0.064 Uiso 1 1 calc R
H20C H 0.3013 0.4445 0.0986 0.064 Uiso 1 1 calc R
C21 C 0.6307(5) 0.1474(4) 0.0809(3) 0.0458(11) Uani 1 1 d .
H21A H 0.6033 0.0887 0.1068 0.069 Uiso 1 1 calc R
H21B H 0.7320 0.1678 0.0802 0.069 Uiso 1 1 calc R
H21C H 0.5819 0.1178 0.0296 0.069 Uiso 1 1 calc R
C22 C 0.6473(4) 0.4514(3) 0.3183(2) 0.0385(9) Uani 1 1 d .
H22A H 0.6891 0.4023 0.3389 0.058 Uiso 1 1 calc R
H22B H 0.5673 0.4619 0.3435 0.058 Uiso 1 1 calc R
H22C H 0.7171 0.5259 0.3260 0.058 Uiso 1 1 calc R
C23 C 1.0984(3) 0.9413(3) 0.17018(19) 0.0253(7) Uani 1 1 d .
C24 C 1.2607(4) 1.0990(3) 0.1573(2) 0.0297(8) Uani 1 1 d .
H24A H 1.3185 1.1756 0.1671 0.036 Uiso 1 1 calc R
C25 C 1.2569(4) 1.0103(3) 0.0996(2) 0.0311(8) Uani 1 1 d .
H25A H 1.3115 1.0118 0.0601 0.037 Uiso 1 1 calc R
C26 C 1.1381(3) 1.1272(3) 0.26762(19) 0.0256(7) Uani 1 1 d .
C27 C 1.0353(4) 1.0709(3) 0.3104(2) 0.0392(10) Uani 1 1 d .
H27A H 1.0322 1.1270 0.3568 0.059 Uiso 1 1 calc R
H27B H 1.0636 1.0085 0.3222 0.059 Uiso 1 1 calc R
H27C H 0.9424 1.0401 0.2804 0.059 Uiso 1 1 calc R
C28 C 1.1980(4) 1.3108(3) 0.3517(2) 0.0295(8) Uani 1 1 d .
C29 C 1.1003(4) 1.3706(3) 0.3528(2) 0.0345(9) Uani 1 1 d .
C30 C 1.1054(4) 1.4566(4) 0.4182(2) 0.0467(11) Uani 1 1 d .
H30A H 1.0405 1.4992 0.4204 0.056 Uiso 1 1 calc R
C31 C 1.2046(5) 1.4797(4) 0.4794(2) 0.0493(12) Uani 1 1 d .
H31A H 1.2070 1.5378 0.5234 0.059 Uiso 1 1 calc R
C32 C 1.2992(5) 1.4192(4) 0.4768(2) 0.0463(11) Uani 1 1 d .
H32A H 1.3663 1.4361 0.5193 0.056 Uiso 1 1 calc R
C33 C 1.2990(4) 1.3339(3) 0.4132(2) 0.0333(9) Uani 1 1 d .
C34 C 0.9927(4) 1.3439(4) 0.2862(2) 0.0459(11) Uani 1 1 d .
H34A H 1.0365 1.3322 0.2408 0.069 Uiso 1 1 calc R
H34B H 0.9534 1.4076 0.2906 0.069 Uiso 1 1 calc R
H34C H 0.9178 1.2743 0.2837 0.069 Uiso 1 1 calc R
C35 C 1.4037(5) 1.2679(4) 0.4091(2) 0.0440(10) Uani 1 1 d .
H35A H 1.4697 1.2979 0.4555 0.066 Uiso 1 1 calc R
H35B H 1.4549 1.2759 0.3670 0.066 Uiso 1 1 calc R
H35C H 1.3547 1.1870 0.4020 0.066 Uiso 1 1 calc R
C36 C 1.1336(3) 0.8013(3) 0.05851(18) 0.0238(7) Uani 1 1 d .
C37 C 1.0440(4) 0.7667(3) -0.00855(19) 0.0275(8) Uani 1 1 d .
C38 C 1.0367(4) 0.6619(3) -0.05765(19) 0.0299(8) Uani 1 1 d .
H38A H 0.9757 0.6365 -0.1036 0.036 Uiso 1 1 calc R
C39 C 1.1136(4) 0.5927(3) -0.0430(2) 0.0296(8) Uani 1 1 d .
C40 C 1.1981(4) 0.6308(3) 0.0257(2) 0.0324(8) Uani 1 1 d .
H40A H 1.2508 0.5842 0.0375 0.039 Uiso 1 1 calc R
C41 C 1.2093(4) 0.7337(3) 0.0780(2) 0.0301(8) Uani 1 1 d .
C42 C 0.9625(4) 0.8400(4) -0.0288(2) 0.0388(9) Uani 1 1 d .
H42A H 0.9252 0.8755 0.0151 0.058 Uiso 1 1 calc R
H42B H 0.8850 0.7929 -0.0685 0.058 Uiso 1 1 calc R
H42C H 1.0239 0.8997 -0.0463 0.058 Uiso 1 1 calc R
C43 C 1.1115(5) 0.4846(4) -0.0990(2) 0.0455(11) Uani 1 1 d .
H43A H 1.0274 0.4589 -0.1361 0.068 Uiso 1 1 calc R
H43B H 1.1110 0.4258 -0.0739 0.068 Uiso 1 1 calc R
H43C H 1.1948 0.4983 -0.1240 0.068 Uiso 1 1 calc R
C44 C 1.3014(4) 0.7696(4) 0.1522(2) 0.0435(10) Uani 1 1 d .
H44A H 1.3701 0.8442 0.1587 0.065 Uiso 1 1 calc R
H44B H 1.3502 0.7129 0.1537 0.065 Uiso 1 1 calc R
H44C H 1.2436 0.7751 0.1924 0.065 Uiso 1 1 calc R

loop_
_atom_site_aniso_label
_atom_site_aniso_U_11
_atom_site_aniso_U_22
_atom_site_aniso_U_33
_atom_site_aniso_U_23
_atom_site_aniso_U_13
_atom_site_aniso_U_12
I1 0.03015(14) 0.05760(19) 0.03030(14) 0.01571(12) 0.00466(10) 0.01185(12)
I2 0.02597(13) 0.03823(15) 0.02883(13) 0.00823(11) 0.00443(10) 0.01090(10)
Cu1 0.0209(2) 0.0311(2) 0.0335(2) 0.0090(2) 0.00906(18) 0.00320(18)
Cu2 0.0252(2) 0.0269(2) 0.0290(2) 0.00425(18) 0.01089(18) 0.00177(18)
N1 0.0220(14) 0.0254(15) 0.0327(16) 0.0078(13) 0.0108(12) 0.0065(12)
N2 0.0235(14) 0.0251(16) 0.0339(16) 0.0077(13) 0.0080(13) 0.0046(12)
N3 0.0267(15) 0.0268(16) 0.0293(15) 0.0072(13) 0.0055(12) 0.0085(13)
N4 0.0244(14) 0.0230(15) 0.0227(14) 0.0021(12) 0.0085(12) 0.0048(12)
N5 0.0248(15) 0.0234(15) 0.0260(15) 0.0010(12) 0.0080(12) 0.0039(12)
N6 0.0330(16) 0.0268(16) 0.0263(15) 0.0002(13) 0.0108(13) 0.0047(13)
C1 0.0274(17) 0.0243(18) 0.0252(17) 0.0100(14) 0.0063(14) 0.0085(14)
C2 0.030(2) 0.039(2) 0.054(3) 0.008(2) 0.0195(19) 0.0109(17)
C3 0.0265(19) 0.031(2) 0.054(3) 0.0092(19) 0.0175(18) 0.0040(16)
C4 0.0304(19) 0.032(2) 0.0270(18) 0.0100(15) 0.0098(15) 0.0125(16)
C5 0.034(2) 0.035(2) 0.053(3) 0.0026(19) 0.0222(19) 0.0113(17)
C6 0.0256(17) 0.0261(18) 0.0286(18) 0.0026(15) 0.0090(15) 0.0082(14)
C7 0.0265(18) 0.044(2) 0.0268(18) 0.0045(17) 0.0088(15) 0.0151(17)
C8 0.029(2) 0.063(3) 0.028(2) -0.007(2) 0.0058(16) 0.013(2)
C9 0.037(2) 0.033(2) 0.047(2) -0.0058(19) 0.0108(19) 0.0057(18)
C10 0.042(2) 0.027(2) 0.045(2) 0.0047(18) 0.0157(19) 0.0077(17)
C11 0.034(2) 0.029(2) 0.033(2) 0.0050(16) 0.0077(16) 0.0109(16)
C12 0.048(3) 0.064(3) 0.033(2) 0.013(2) 0.0043(19) 0.028(2)
C13 0.052(3) 0.038(2) 0.042(2) 0.0127(19) 0.001(2) 0.017(2)
C14 0.0239(17) 0.0197(17) 0.0305(18) 0.0063(14) 0.0058(14) 0.0050(14)
C15 0.0265(18) 0.030(2) 0.0287(18) 0.0070(16) 0.0029(15) 0.0034(15)
C16 0.034(2) 0.033(2) 0.0275(19) 0.0037(16) 0.0084(16) 0.0059(16)
C17 0.0232(17) 0.0260(19) 0.040(2) 0.0061(16) 0.0126(16) 0.0040(15)
C18 0.0253(18) 0.0287(19) 0.041(2) 0.0160(17) 0.0062(16) 0.0081(15)
C19 0.0250(17) 0.0266(18) 0.0320(19) 0.0114(15) 0.0057(15) 0.0046(14)
C20 0.046(2) 0.045(3) 0.038(2) 0.011(2) -0.0018(19) 0.019(2)
C21 0.041(2) 0.037(2) 0.060(3) 0.005(2) 0.023(2) 0.0168(19)
C22 0.047(2) 0.032(2) 0.033(2) 0.0105(17) 0.0008(18) 0.0078(18)
C23 0.0210(16) 0.0270(18) 0.0240(17) 0.0022(14) 0.0064(14) 0.0050(14)
C24 0.0278(18) 0.0277(19) 0.0328(19) 0.0066(16) 0.0145(15) 0.0066(15)
C25 0.0316(19) 0.0280(19) 0.0294(19) 0.0043(15) 0.0164(16) 0.0029(15)
C26 0.0217(16) 0.0280(19) 0.0239(17) 0.0020(14) 0.0066(14) 0.0068(14)
C27 0.049(2) 0.028(2) 0.035(2) 0.0015(17) 0.0246(19) 0.0061(18)
C28 0.0308(19) 0.0252(18) 0.0261(18) -0.0003(15) 0.0109(15) 0.0038(15)
C29 0.0278(19) 0.035(2) 0.035(2) 0.0040(17) 0.0147(16) 0.0032(16)
C30 0.038(2) 0.046(3) 0.051(3) 0.000(2) 0.018(2) 0.0152(19)
C31 0.049(3) 0.045(3) 0.038(2) -0.013(2) 0.012(2) 0.011(2)
C32 0.050(3) 0.048(3) 0.027(2) -0.0051(19) -0.0011(19) 0.009(2)
C33 0.034(2) 0.032(2) 0.0309(19) 0.0072(16) 0.0100(16) 0.0066(16)
C34 0.030(2) 0.055(3) 0.047(2) 0.009(2) 0.0083(19) 0.0100(19)
C35 0.048(2) 0.044(3) 0.042(2) 0.011(2) 0.010(2) 0.015(2)
C36 0.0264(17) 0.0215(17) 0.0206(16) 0.0023(13) 0.0076(14) 0.0048(14)
C37 0.0298(18) 0.0274(19) 0.0257(18) 0.0071(15) 0.0067(15) 0.0091(15)
C38 0.035(2) 0.0288(19) 0.0211(17) 0.0024(15) 0.0029(15) 0.0065(16)
C39 0.0336(19) 0.0216(18) 0.0317(19) 0.0033(15) 0.0114(16) 0.0076(15)
C40 0.0332(19) 0.034(2) 0.036(2) 0.0118(17) 0.0121(16) 0.0167(16)
C41 0.0254(18) 0.036(2) 0.0282(18) 0.0080(16) 0.0054(15) 0.0092(16)
C42 0.044(2) 0.041(2) 0.035(2) 0.0099(18) 0.0014(18) 0.0203(19)
C43 0.055(3) 0.030(2) 0.048(3) 0.0003(19) 0.021(2) 0.0153(19)
C44 0.038(2) 0.058(3) 0.036(2) 0.008(2) 0.0021(18) 0.022(2)

loop_
_atom_type_symbol
_atom_type_description
_atom_type_scat_dispersion_real
_atom_type_scat_dispersion_imag
_atom_type_scat_source
C C 0.0033 0.0016 'International Tables Vol C Tables 4.2.6.8 and 6.1.1.4'
H H 0.0000 0.0000 'International Tables Vol C Tables 4.2.6.8 and 6.1.1.4'
Cu Cu 0.3201 1.2651 'International Tables Vol C Tables 4.2.6.8 and 6.1.1.4'
N N 0.0061 0.0033 'International Tables Vol C Tables 4.2.6.8 and 6.1.1.4'
I I -0.4742 1.8119 'International Tables Vol C Tables 4.2.6.8 and 6.1.1.4'

loop_
_geom_angle_atom_site_label_1
_geom_angle_atom_site_label_2
_geom_angle_atom_site_label_3
_geom_angle
Cu2 I1 Cu1 60.786(14)
Cu2 I2 Cu1 61.114(15)
C1 Cu1 N3 74.59(13)
C1 Cu1 I2 126.16(11)
N3 Cu1 I2 113.70(7)
C1 Cu1 I1 113.20(10)
N3 Cu1 I1 100.49(7)
I2 Cu1 I1 116.667(17)
C1 Cu1 Cu2 167.69(10)
N3 Cu1 Cu2 114.81(7)
I2 Cu1 Cu2 58.914(15)
I1 Cu1 Cu2 58.634(15)
C23 Cu2 I2 126.69(11)
C23 Cu2 I1 113.62(11)
I2 Cu2 I1 119.618(17)
C23 Cu2 Cu1 166.42(11)
I2 Cu2 Cu1 59.972(15)
I1 Cu2 Cu1 60.580(15)
C1 N1 C2 112.0(3)
C1 N1 C4 121.2(3)
C2 N1 C4 126.8(3)
C1 N2 C3 112.3(3)
C1 N2 C14 124.9(3)
C3 N2 C14 122.5(3)
C4 N3 C6 120.3(3)
C4 N3 Cu1 108.1(2)
C6 N3 Cu1 131.4(2)
C23 N4 C24 111.4(3)
C23 N4 C26 126.3(3)
C24 N4 C26 122.3(3)
C23 N5 C25 112.0(3)
C23 N5 C36 125.5(3)
C25 N5 C36 122.3(3)
C26 N6 C28 121.1(3)
N2 C1 N1 103.0(3)
N2 C1 Cu1 137.2(3)
N1 C1 Cu1 119.6(2)
C3 C2 N1 106.0(3)
C2 C3 N2 106.7(3)
N3 C4 N1 116.0(3)
N3 C4 C5 128.7(4)
N1 C4 C5 115.3(3)
C11 C6 C7 121.9(3)
C11 C6 N3 119.7(3)
C7 C6 N3 118.2(3)
C8 C7 C6 117.6(4)
C8 C7 C12 122.2(4)
C6 C7 C12 120.2(4)
C9 C8 C7 121.4(4)
C10 C9 C8 119.6(4)
C9 C10 C11 121.6(4)
C10 C11 C6 117.9(4)
C10 C11 C13 121.2(4)
C6 C11 C13 120.9(3)
C19 C14 C15 122.3(3)
C19 C14 N2 118.2(3)
C15 C14 N2 119.5(3)
C16 C15 C14 117.6(4)
C16 C15 C20 121.6(3)
C14 C15 C20 120.8(4)
C17 C16 C15 122.2(4)
C16 C17 C18 118.3(4)
C16 C17 C21 121.2(4)
C18 C17 C21 120.6(4)
C17 C18 C19 122.1(4)
C14 C19 C18 117.5(3)
C14 C19 C22 120.7(3)
C18 C19 C22 121.9(3)
N5 C23 N4 103.3(3)
N5 C23 Cu2 124.9(2)
N4 C23 Cu2 131.6(2)
C25 C24 N4 106.2(3)
C24 C25 N5 107.1(3)
N6 C26 N4 115.3(3)
N6 C26 C27 127.4(3)
N4 C26 C27 117.3(3)
C29 C28 C33 122.0(3)
C29 C28 N6 119.9(3)
C33 C28 N6 117.7(3)
C28 C29 C30 118.0(4)
C28 C29 C34 121.0(4)
C30 C29 C34 121.0(4)
C31 C30 C29 120.4(4)
C32 C31 C30 120.4(4)
C31 C32 C33 121.4(4)
C32 C33 C28 117.8(4)
C32 C33 C35 122.0(4)
C28 C33 C35 120.2(3)
C41 C36 C37 122.5(3)
C41 C36 N5 117.7(3)
C37 C36 N5 119.7(3)
C38 C37 C36 117.1(3)
C38 C37 C42 120.8(3)
C36 C37 C42 122.1(3)
C39 C38 C37 123.3(3)
C38 C39 C40 116.7(3)
C38 C39 C43 122.1(4)
C40 C39 C43 121.1(4)
C41 C40 C39 123.3(4)
C40 C41 C36 117.0(3)
C40 C41 C44 120.8(4)
C36 C41 C44 122.2(4)

loop_
_geom_bond_atom_site_label_1
_geom_bond_atom_site_label_2
_geom_bond_distance
I1 Cu2 2.5770(5)
I1 Cu1 2.6288(5)
I2 Cu2 2.5764(5)
I2 Cu1 2.6047(5)
Cu1 C1 1.926(3)
Cu1 N3 2.465(3)
Cu1 Cu2 2.6342(6)
Cu2 C23 1.936(3)
N1 C1 1.370(4)
N1 C2 1.395(5)
N1 C4 1.430(5)
N2 C1 1.350(4)
N2 C3 1.393(5)
N2 C14 1.446(5)
N3 C4 1.264(5)
N3 C6 1.429(4)
N4 C23 1.377(4)
N4 C24 1.396(4)
N4 C26 1.424(4)
N5 C23 1.348(4)
N5 C25 1.392(4)
N5 C36 1.450(4)
N6 C26 1.263(4)
N6 C28 1.429(4)
C2 C3 1.343(6)
C4 C5 1.493(5)
C6 C11 1.392(5)
C6 C7 1.398(5)
C7 C8 1.395(6)
C7 C12 1.496(6)
C8 C9 1.378(7)
C9 C10 1.374(6)
C10 C11 1.390(5)
C11 C13 1.509(5)
C14 C19 1.391(5)
C14 C15 1.398(5)
C15 C16 1.389(5)
C15 C20 1.498(6)
C16 C17 1.383(6)
C17 C18 1.389(5)
C17 C21 1.502(5)
C18 C19 1.392(5)
C19 C22 1.510(5)
C24 C25 1.337(5)
C26 C27 1.490(5)
C28 C29 1.393(6)
C28 C33 1.400(5)
C29 C30 1.403(5)
C29 C34 1.501(6)
C30 C31 1.384(6)
C31 C32 1.370(7)
C32 C33 1.389(5)
C33 C35 1.507(6)
C36 C41 1.390(5)
C36 C37 1.393(5)
C37 C38 1.390(5)
C37 C42 1.496(5)
C38 C39 1.381(6)
C39 C40 1.390(5)
C39 C43 1.492(5)
C40 C41 1.388(5)
C41 C44 1.509(5)
